data_4026592
loop_
_publ_author_name
'Chin-Chau Chen'
'Shyh-Chyun Yang'
'Ming-Jung Wu'

_publ_section_title
;
 Palladium-Catalyzed Annulation of 2-(1-Alkynyl)biphenyls with Aryl
 Iodides to Disubstituted Methylidenefluorenes.
;
_journal_name_full 'Journal of Organic Chemistry'
_journal_page_first 7631
_journal_page_last 7631
_journal_paper_doi 10.1021/jo9017556
_journal_volume 76
_journal_year 2011
_chemical_formula_moiety 'C24 H22 O1'
_chemical_formula_sum 'C24 H22 O'
_chemical_formula_weight 326.42
_chemical_name_systematic
;
 ?
;
_space_group_IT_number 4
_symmetry_cell_setting monoclinic
_symmetry_space_group_name_Hall 'P 2yb'
_symmetry_space_group_name_H-M 'P 1 21 1'
_atom_sites_solution_hydrogens geom
_atom_sites_solution_primary direct
_atom_sites_solution_secondary difmap
_audit_creation_method SHELXL-97
_cell_angle_alpha 90.00
_cell_angle_beta 102.113(2)
_cell_angle_gamma 90.00
_cell_formula_units_Z 2
_cell_length_a 10.0199(4)
_cell_length_b 7.6276(3)
_cell_length_c 12.0388(5)
_cell_measurement_reflns_used 6307
_cell_measurement_temperature 200(2)
_cell_measurement_theta_max 25.35
_cell_measurement_theta_min 2.037
_cell_volume 899.61(6)
_computing_cell_refinement 'HKL Scalepack (Otwinowski & Minor 1997)'
_computing_data_collection 'Collect (Nonius BV, 1997-2000)'
_computing_data_reduction 'HKL Denzo and Scalepack'
_computing_molecular_graphics 'Ortep-3 for Windows (Farrugia, 1997)'
_computing_publication_material 'WinGX publication routines (Farrugia, 1999)'
_computing_structure_refinement 'SHELXL-97 (Sheldrick, 1997)'
_computing_structure_solution 'SHELXS-86 (Sheldrick, 1986)'
_diffrn_ambient_temperature 200(2)
_diffrn_detector_area_resol_mean 9
_diffrn_measured_fraction_theta_full 0.989
_diffrn_measured_fraction_theta_max 0.989
_diffrn_measurement_device_type KappaCCD
_diffrn_measurement_method 'CCD rotation images, thick slices'
_diffrn_radiation_monochromator graphite
_diffrn_radiation_source 'fine-focus sealed tube'
_diffrn_radiation_type MoK\a
_diffrn_radiation_wavelength 0.71073
_diffrn_reflns_av_R_equivalents 0.0418
_diffrn_reflns_av_sigmaI/netI 0.0531
_diffrn_reflns_limit_h_max 12
_diffrn_reflns_limit_h_min -10
_diffrn_reflns_limit_k_max 7
_diffrn_reflns_limit_k_min -9
_diffrn_reflns_limit_l_max 13
_diffrn_reflns_limit_l_min -14
_diffrn_reflns_number 4848
_diffrn_reflns_theta_full 25.38
_diffrn_reflns_theta_max 25.38
_diffrn_reflns_theta_min 2.08
_exptl_absorpt_coefficient_mu 0.072
_exptl_absorpt_correction_T_max 1.0264
_exptl_absorpt_correction_T_min 0.9014
_exptl_absorpt_correction_type multi-scan
_exptl_absorpt_process_details
;
 ?
;
_exptl_crystal_colour colorless
_exptl_crystal_density_diffrn 1.205
_exptl_crystal_description prism
_exptl_crystal_F_000 348
_exptl_crystal_size_max 0.4
_exptl_crystal_size_mid 0.22
_exptl_crystal_size_min 0.12
_refine_diff_density_max 0.293
_refine_diff_density_min -0.292
_refine_diff_density_rms 0.089
_refine_ls_abs_structure_details 'Flack H D (1983), Acta Cryst. A39, 876-881'
_refine_ls_abs_structure_Flack 4(3)
_refine_ls_extinction_coef 0.32(3)
_refine_ls_extinction_expression Fc^*^=kFc[1+0.001xFc^2^\l^3^/sin(2\q)]^-1/4^
_refine_ls_extinction_method SHELXL
_refine_ls_goodness_of_fit_ref 1.147
_refine_ls_hydrogen_treatment fixed
_refine_ls_matrix_type full
_refine_ls_number_parameters 227
_refine_ls_number_reflns 2726
_refine_ls_number_restraints 1
_refine_ls_restrained_S_all 1.146
_refine_ls_R_factor_all 0.0612
_refine_ls_R_factor_gt 0.0497
_refine_ls_shift/su_max 0.000
_refine_ls_shift/su_mean 0.000
_refine_ls_structure_factor_coef Fsqd
_refine_ls_weighting_details 'calc w=1/[\s^2^(Fo^2^)+(0.0806P)^2^+0.0335P] where P=(Fo^2^+2Fc^2^)/3'
_refine_ls_weighting_scheme calc
_refine_ls_wR_factor_gt 0.1222
_refine_ls_wR_factor_ref 0.1394
_reflns_number_gt 2419
_reflns_number_total 2726
_reflns_threshold_expression >2sigma(I)
_cod_data_source_file jo9017556_si_001.cif
_cod_data_source_block 8518
_cod_original_sg_symbol_H-M 'P 21'
_cod_database_code 4026592

loop_
_symmetry_equiv_pos_as_xyz
'x, y, z'
'-x, y+1/2, -z'

loop_
_atom_site_label
_atom_site_type_symbol
_atom_site_fract_x
_atom_site_fract_y
_atom_site_fract_z
_atom_site_U_iso_or_equiv
_atom_site_adp_type
_atom_site_occupancy
_atom_site_symmetry_multiplicity
_atom_site_calc_flag
_atom_site_refinement_flags
O1 O 0.10696(19) -0.1669(3) -0.06690(18) 0.0625(6) Uani 1 1 d .
C1 C 0.0402(3) -0.3077(6) -0.0235(3) 0.0794(11) Uani 1 1 d .
H1A H -0.0369 -0.3450 -0.0802 0.119 Uiso 1 1 calc R
H1B H 0.0096 -0.2694 0.0429 0.119 Uiso 1 1 calc R
H1C H 0.1026 -0.4037 -0.0040 0.119 Uiso 1 1 calc R
C2 C 0.2203(2) -0.0965(4) 0.0027(2) 0.0487(7) Uani 1 1 d .
C3 C 0.2591(3) -0.1313(4) 0.1182(2) 0.0544(7) Uani 1 1 d .
H3 H 0.2099 -0.2100 0.1529 0.065 Uiso 1 1 calc R
C4 C 0.3723(3) -0.0468(4) 0.1806(2) 0.0519(7) Uani 1 1 d .
H4 H 0.3982 -0.0697 0.2580 0.062 Uiso 1 1 calc R
C5 C 0.4486(2) 0.0708(4) 0.1321(2) 0.0438(6) Uani 1 1 d .
C6 C 0.4098(3) 0.0983(4) 0.0147(2) 0.0488(6) Uani 1 1 d .
H6 H 0.4612 0.1727 -0.0210 0.059 Uiso 1 1 calc R
C7 C 0.2964(3) 0.0163(4) -0.0486(2) 0.0508(7) Uani 1 1 d .
H7 H 0.2711 0.0372 -0.1263 0.061 Uiso 1 1 calc R
C8 C 0.5709(3) 0.1590(3) 0.2007(2) 0.0434(6) Uani 1 1 d .
C9 C 0.7029(2) 0.0763(4) 0.1864(2) 0.0467(6) Uani 1 1 d .
H9A H 0.7739 0.1649 0.1983 0.056 Uiso 1 1 calc R
H9B H 0.6920 0.0338 0.1091 0.056 Uiso 1 1 calc R
C10 C 0.7480(3) -0.0759(4) 0.2685(2) 0.0566(7) Uani 1 1 d .
H10A H 0.7573 -0.0344 0.3459 0.068 Uiso 1 1 calc R
H10B H 0.6783 -0.1662 0.2556 0.068 Uiso 1 1 calc R
C11 C 0.8823(3) -0.1543(5) 0.2543(3) 0.0726(9) Uani 1 1 d .
H11A H 0.9073 -0.2484 0.3075 0.109 Uiso 1 1 calc R
H11B H 0.9519 -0.0657 0.2679 0.109 Uiso 1 1 calc R
H11C H 0.8728 -0.1985 0.1784 0.109 Uiso 1 1 calc R
C12 C 0.5610(2) 0.2931(4) 0.2705(2) 0.0418(6) Uani 1 1 d .
C13 C 0.6734(2) 0.3829(3) 0.35241(19) 0.0442(6) Uani 1 1 d .
C14 C 0.8138(3) 0.3577(4) 0.3811(2) 0.0538(7) Uani 1 1 d .
H14 H 0.8548 0.2738 0.3433 0.065 Uiso 1 1 calc R
C15 C 0.8924(3) 0.4582(5) 0.4665(2) 0.0612(8) Uani 1 1 d .
H15 H 0.9863 0.4407 0.4854 0.073 Uiso 1 1 calc R
C16 C 0.8340(3) 0.5835(5) 0.5237(2) 0.0645(8) Uani 1 1 d .
H16 H 0.8886 0.6496 0.5806 0.077 Uiso 1 1 calc R
C17 C 0.6955(3) 0.6110(4) 0.4971(2) 0.0574(7) Uani 1 1 d .
H17 H 0.6559 0.6956 0.5355 0.069 Uiso 1 1 calc R
C18 C 0.6153(3) 0.5109(4) 0.4121(2) 0.0469(6) Uani 1 1 d .
C19 C 0.4668(3) 0.5090(3) 0.3715(2) 0.0463(6) Uani 1 1 d .
C20 C 0.4330(2) 0.3824(4) 0.2866(2) 0.0445(6) Uani 1 1 d .
C21 C 0.2964(3) 0.3612(4) 0.2338(2) 0.0520(7) Uani 1 1 d .
H21 H 0.2714 0.2815 0.1746 0.062 Uiso 1 1 calc R
C22 C 0.1982(3) 0.4605(4) 0.2704(3) 0.0594(8) Uani 1 1 d .
H22 H 0.1068 0.4457 0.2358 0.071 Uiso 1 1 calc R
C23 C 0.2331(3) 0.5806(5) 0.3570(2) 0.0613(8) Uani 1 1 d .
H23 H 0.1651 0.6438 0.3813 0.074 Uiso 1 1 calc R
C24 C 0.3681(3) 0.6080(4) 0.4079(2) 0.0558(7) Uani 1 1 d .
H24 H 0.3923 0.6908 0.4653 0.067 Uiso 1 1 calc R

loop_
_atom_site_aniso_label
_atom_site_aniso_U_11
_atom_site_aniso_U_22
_atom_site_aniso_U_33
_atom_site_aniso_U_23
_atom_site_aniso_U_13
_atom_site_aniso_U_12
O1 0.0491(10) 0.0683(14) 0.0692(12) -0.0147(11) 0.0106(9) -0.0090(9)
C1 0.0622(19) 0.092(3) 0.089(2) -0.028(2) 0.0283(17) -0.0307(19)
C2 0.0438(13) 0.0485(17) 0.0542(14) -0.0118(13) 0.0111(11) 0.0023(12)
C3 0.0572(15) 0.0532(18) 0.0562(16) 0.0019(15) 0.0200(12) -0.0085(14)
C4 0.0614(16) 0.0539(17) 0.0419(13) 0.0023(13) 0.0142(12) -0.0042(14)
C5 0.0493(13) 0.0405(15) 0.0439(13) -0.0035(12) 0.0149(10) 0.0038(12)
C6 0.0570(15) 0.0483(15) 0.0439(13) 0.0022(13) 0.0167(11) -0.0001(13)
C7 0.0552(15) 0.0562(17) 0.0402(13) -0.0028(13) 0.0082(11) 0.0015(13)
C8 0.0524(14) 0.0438(15) 0.0365(12) 0.0061(12) 0.0148(10) 0.0019(11)
C9 0.0523(14) 0.0478(15) 0.0411(13) -0.0063(13) 0.0126(10) 0.0005(12)
C10 0.0607(15) 0.0537(17) 0.0563(15) 0.0031(15) 0.0140(12) 0.0089(14)
C11 0.0681(18) 0.069(2) 0.078(2) -0.0021(19) 0.0097(15) 0.0191(17)
C12 0.0478(13) 0.0390(14) 0.0391(12) 0.0029(12) 0.0105(10) -0.0009(11)
C13 0.0533(14) 0.0418(15) 0.0381(12) 0.0035(12) 0.0108(10) -0.0018(12)
C14 0.0533(15) 0.0568(18) 0.0515(15) -0.0012(14) 0.0112(11) 0.0022(13)
C15 0.0574(16) 0.067(2) 0.0567(16) 0.0006(16) 0.0057(13) -0.0075(15)
C16 0.073(2) 0.061(2) 0.0545(16) -0.0077(17) 0.0037(14) -0.0159(18)
C17 0.0758(18) 0.0461(17) 0.0504(15) -0.0047(15) 0.0137(13) -0.0065(15)
C18 0.0606(15) 0.0398(14) 0.0413(13) 0.0054(12) 0.0133(11) 0.0006(12)
C19 0.0597(15) 0.0369(14) 0.0447(13) 0.0064(12) 0.0164(11) 0.0033(12)
C20 0.0516(14) 0.0427(15) 0.0409(12) 0.0064(12) 0.0136(10) 0.0053(12)
C21 0.0516(14) 0.0554(17) 0.0483(14) 0.0014(14) 0.0087(11) 0.0069(13)
C22 0.0542(16) 0.061(2) 0.0635(17) 0.0120(16) 0.0133(13) 0.0130(14)
C23 0.0672(18) 0.061(2) 0.0597(17) 0.0052(17) 0.0231(14) 0.0233(16)
C24 0.0697(18) 0.0476(17) 0.0530(15) -0.0007(14) 0.0199(13) 0.0113(14)

loop_
_atom_type_symbol
_atom_type_description
_atom_type_scat_dispersion_real
_atom_type_scat_dispersion_imag
_atom_type_scat_source
C C 0.0033 0.0016 'International Tables Vol C Tables 4.2.6.8 and 6.1.1.4'
H H 0.0000 0.0000 'International Tables Vol C Tables 4.2.6.8 and 6.1.1.4'
O O 0.0106 0.0060 'International Tables Vol C Tables 4.2.6.8 and 6.1.1.4'

loop_
_geom_angle_atom_site_label_1
_geom_angle_atom_site_label_2
_geom_angle_atom_site_label_3
_geom_angle
C2 O1 C1 117.7(2)
O1 C1 H1A 109.5
O1 C1 H1B 109.5
H1A C1 H1B 109.5
O1 C1 H1C 109.5
H1A C1 H1C 109.5
H1B C1 H1C 109.5
O1 C2 C7 115.8(2)
O1 C2 C3 124.0(2)
C7 C2 C3 120.2(2)
C4 C3 C2 118.8(3)
C4 C3 H3 120.6
C2 C3 H3 120.6
C5 C4 C3 122.4(2)
C5 C4 H4 118.8
C3 C4 H4 118.8
C4 C5 C6 117.5(2)
C4 C5 C8 121.5(2)
C6 C5 C8 121.0(2)
C7 C6 C5 120.8(2)
C7 C6 H6 119.6
C5 C6 H6 119.6
C2 C7 C6 120.3(2)
C2 C7 H7 119.8
C6 C7 H7 119.8
C12 C8 C5 122.1(2)
C12 C8 C9 125.0(2)
C5 C8 C9 112.8(2)
C8 C9 C10 113.0(2)
C8 C9 H9A 109.0
C10 C9 H9A 109.0
C8 C9 H9B 109.0
C10 C9 H9B 109.0
H9A C9 H9B 107.8
C11 C10 C9 112.0(2)
C11 C10 H10A 109.2
C9 C10 H10A 109.2
C11 C10 H10B 109.2
C9 C10 H10B 109.2
H10A C10 H10B 107.9
C10 C11 H11A 109.5
C10 C11 H11B 109.5
H11A C11 H11B 109.5
C10 C11 H11C 109.5
H11A C11 H11C 109.5
H11B C11 H11C 109.5
C8 C12 C20 127.3(2)
C8 C12 C13 128.1(2)
C20 C12 C13 104.6(2)
C14 C13 C18 118.3(2)
C14 C13 C12 133.1(2)
C18 C13 C12 108.6(2)
C15 C14 C13 119.7(3)
C15 C14 H14 120.1
C13 C14 H14 120.1
C16 C15 C14 121.2(3)
C16 C15 H15 119.4
C14 C15 H15 119.4
C17 C16 C15 120.2(3)
C17 C16 H16 119.9
C15 C16 H16 119.9
C16 C17 C18 119.2(3)
C16 C17 H17 120.4
C18 C17 H17 120.4
C17 C18 C13 121.3(3)
C17 C18 C19 129.8(3)
C13 C18 C19 108.8(2)
C24 C19 C20 121.9(3)
C24 C19 C18 129.1(3)
C20 C19 C18 108.9(2)
C19 C20 C21 118.6(2)
C19 C20 C12 109.1(2)
C21 C20 C12 132.3(2)
C22 C21 C20 119.1(3)
C22 C21 H21 120.4
C20 C21 H21 120.4
C23 C22 C21 121.4(3)
C23 C22 H22 119.3
C21 C22 H22 119.3
C22 C23 C24 120.5(3)
C22 C23 H23 119.8
C24 C23 H23 119.8
C23 C24 C19 118.4(3)
C23 C24 H24 120.8
C19 C24 H24 120.8

loop_
_geom_bond_atom_site_label_1
_geom_bond_atom_site_label_2
_geom_bond_distance
O1 C2 1.371(3)
O1 C1 1.421(4)
C1 H1A 0.9600
C1 H1B 0.9600
C1 H1C 0.9600
C2 C7 1.379(4)
C2 C3 1.388(4)
C3 C4 1.381(4)
C3 H3 0.9300
C4 C5 1.385(4)
C4 H4 0.9300
C5 C6 1.401(3)
C5 C8 1.487(4)
C6 C7 1.378(4)
C6 H6 0.9300
C7 H7 0.9300
C8 C12 1.341(4)
C8 C9 1.507(4)
C9 C10 1.530(4)
C9 H9A 0.9700
C9 H9B 0.9700
C10 C11 1.515(4)
C10 H10A 0.9700
C10 H10B 0.9700
C11 H11A 0.9600
C11 H11B 0.9600
C11 H11C 0.9600
C12 C20 1.500(3)
C12 C13 1.498(3)
C13 C14 1.389(4)
C13 C18 1.409(4)
C14 C15 1.387(4)
C14 H14 0.9300
C15 C16 1.379(5)
C15 H15 0.9300
C16 C17 1.373(4)
C16 H16 0.9300
C17 C18 1.389(4)
C17 H17 0.9300
C18 C19 1.466(4)
C19 C24 1.386(4)
C19 C20 1.395(4)
C20 C21 1.393(3)
C21 C22 1.385(4)
C21 H21 0.9300
C22 C23 1.377(5)
C22 H22 0.9300
C23 C24 1.379(4)
C23 H23 0.9300
C24 H24 0.9300

loop_
_cod_related_entry_id
_cod_related_entry_database
_cod_related_entry_code
1 ChemSpider 30659403
